data_4124802
loop_
_publ_author_name
'Dong, Jie'
'Cui, Ping'
'Shi, Peng-Fei'
'Cheng, Peng'
'Zhao, Bin'

_publ_section_title
;
 Ultrastrong Alkali-Resisting Lanthanide-Zeolites Assembled by [Ln60]
 Nanocages.
;
_journal_issue 51
_journal_name_full 'Journal of the American Chemical Society'
_journal_page_first 15988
_journal_page_last 15991
_journal_paper_doi 10.1021/jacs.5b10000
_journal_volume 137
_journal_year 2015
_chemical_absolute_configuration unk
_chemical_formula_moiety '0.13(C8 H48 O72 Tb24), 0.25(H4 O4)'
_chemical_formula_sum 'C H6.99 O9.99 Tb3'
_chemical_formula_weight 655.66
_chemical_name_systematic
;
 ? 
;
_space_group_crystal_system cubic
_space_group_IT_number 211
_space_group_name_Hall 'I 4 2 3'
_space_group_name_H-M_alt 'I 4 3 2'
_symmetry_space_group_name_Hall 'I 4 2 3'
_symmetry_space_group_name_H-M 'I 4 3 2'
_atom_sites_solution_hydrogens geom
_atom_sites_solution_primary direct
_atom_sites_solution_secondary difmap
_audit_creation_date 2015-07-09
_audit_creation_method
;
Olex2 1.2
(compiled 2015.01.26 svn.r3150 for OlexSys, GUI svn.r4998)
;
_cell_angle_alpha 90.00
_cell_angle_beta 90.00
_cell_angle_gamma 90.00
_cell_formula_units_Z 8
_cell_length_a 12.5900(3)
_cell_length_b 12.5900(3)
_cell_length_c 12.5900(3)
_cell_measurement_reflns_used 1793
_cell_measurement_temperature 121.1(2)
_cell_measurement_theta_max 28.4890
_cell_measurement_theta_min 3.2300
_cell_volume 1995.62(8)
_computing_cell_refinement
;
CrysAlisPro, Agilent Technologies,
Version 1.171.36.32 (release 02-08-2013 CrysAlis171 .NET)
(compiled Aug  2 2013,16:46:58)
;
_computing_data_collection
;
CrysAlisPro, Agilent Technologies,
Version 1.171.36.32 (release 02-08-2013 CrysAlis171 .NET)
(compiled Aug  2 2013,16:46:58)
;
_computing_data_reduction
;
CrysAlisPro, Agilent Technologies,
Version 1.171.36.32 (release 02-08-2013 CrysAlis171 .NET)
(compiled Aug  2 2013,16:46:58)
;
_computing_molecular_graphics 'Olex2 (Dolomanov et al., 2009)'
_computing_publication_material 'Olex2 (Dolomanov et al., 2009)'
_computing_structure_refinement 'XL (Sheldrick, 2008)'
_computing_structure_solution 'XS (Sheldrick, 2008)'
_diffrn_ambient_temperature 121.1(2)
_diffrn_detector_area_resol_mean 16.2116
_diffrn_measured_fraction_theta_full 0.995
_diffrn_measured_fraction_theta_max 0.995
_diffrn_measurement_details
;
  1 omega   36.00   90.00   1.0000    6.2900
omega____ theta____ kappa____ phi______ frames
    -       18.0372  178.0000   30.0000 54

  2 omega  -64.00  -35.00   1.0000    6.2900
omega____ theta____ kappa____ phi______ frames
    -      -18.8185 -178.0000  -60.0000 29

  3 omega  -49.00   50.00   1.0000    6.2900
omega____ theta____ kappa____ phi______ frames
    -      -18.8185   77.0000  120.0000 99
;
_diffrn_measurement_device_type 'SuperNova, Single source at offset, Eos'
_diffrn_measurement_method '\w scans'
_diffrn_orient_matrix_UB_11 -0.0435991000
_diffrn_orient_matrix_UB_12 0.0230944000
_diffrn_orient_matrix_UB_13 0.0271082000
_diffrn_orient_matrix_UB_21 0.0183579000
_diffrn_orient_matrix_UB_22 -0.0221847000
_diffrn_orient_matrix_UB_23 0.0485232000
_diffrn_orient_matrix_UB_31 0.0305028000
_diffrn_orient_matrix_UB_32 0.0463260000
_diffrn_orient_matrix_UB_33 0.0096337000
_diffrn_radiation_monochromator mirror
_diffrn_radiation_type MoK\a
_diffrn_radiation_wavelength 0.71073
_diffrn_reflns_av_R_equivalents 0.0406
_diffrn_reflns_av_unetI/netI 0.0178
_diffrn_reflns_limit_h_max 14
_diffrn_reflns_limit_h_min -11
_diffrn_reflns_limit_k_max 14
_diffrn_reflns_limit_k_min -13
_diffrn_reflns_limit_l_max 14
_diffrn_reflns_limit_l_min -13
_diffrn_reflns_number 3170
_diffrn_reflns_theta_full 24.99
_diffrn_reflns_theta_max 24.99
_diffrn_reflns_theta_min 3.24
_diffrn_source 'SuperNova (Mo) X-ray Source'
_exptl_absorpt_coefficient_mu 21.062
_exptl_absorpt_correction_T_max 1.00000
_exptl_absorpt_correction_T_min 0.48501
_exptl_absorpt_correction_type multi-scan
_exptl_absorpt_process_details
;
CrysAlisPro, Agilent Technologies,
Version 1.171.36.32 (release 02-08-2013 CrysAlis171 .NET)
(compiled Aug  2 2013,16:46:58)
Empirical absorption correction using spherical harmonics,
 implemented in SCALE3 ABSPACK scaling algorithm.
;
_exptl_crystal_colour
;
;
_exptl_crystal_density_diffrn 4.365
_exptl_crystal_density_method 'not measured'
_exptl_crystal_description
;
;
_exptl_crystal_F_000 2303
_refine_diff_density_max 1.646
_refine_diff_density_min -2.041
_refine_diff_density_rms 0.320
_refine_ls_abs_structure_details 'Flack H D (1983), Acta Cryst. A39, 876-881'
_refine_ls_abs_structure_Flack 0.5(2)
_refine_ls_extinction_method none
_refine_ls_goodness_of_fit_ref 1.167
_refine_ls_hydrogen_treatment constr
_refine_ls_matrix_type full
_refine_ls_number_parameters 25
_refine_ls_number_reflns 304
_refine_ls_number_restraints 6
_refine_ls_restrained_S_all 1.155
_refine_ls_R_factor_all 0.0358
_refine_ls_R_factor_gt 0.0320
_refine_ls_shift/su_max 0.001
_refine_ls_shift/su_mean 0.000
_refine_ls_structure_factor_coef Fsqd
_refine_ls_weighting_details 'calc w=1/[\s^2^(Fo^2^)+(0.0489P)^2^+68.1391P] where P=(Fo^2^+2Fc^2^)/3'
_refine_ls_weighting_scheme calc
_refine_ls_wR_factor_gt 0.0883
_refine_ls_wR_factor_ref 0.0924
_reflns_number_gt 275
_reflns_number_total 304
_reflns_threshold_expression >2sigma(I)
_cod_data_source_file ja5b10000_si_002.cif
_cod_data_source_block Tb
_cod_database_code 4124802
_chemical_oxdiff_formula C1TB1
_chemical_oxdiff_usercomment DJ-155-2
_reflns_odcompleteness_completeness 99.58
_reflns_odcompleteness_iscentric 1
_reflns_odcompleteness_theta 26.32
_olex2_refinement_description
;
1. Fixed Uiso
 At 1.2 times of:
  All O(H) groups
2. Uiso/Uaniso restraints and constraints
Uanis(O0AA) \\sim Ueq: with sigma of 0.0002 and sigma for terminal atoms of
0.0002
3. Others
 Fixed Sof: O0AA(0.165) H0AA(0.165)
4.a Riding coordinates:
 O1AA(H1AA), O0AA(H0AA)
;
_olex2_submission_special_instructions 'No special instructions were received'

loop_
_space_group_symop_id
_space_group_symop_operation_xyz
1 'x, y, z'
2 '-y, x, z'
3 '-x, -y, z'
4 'y, -x, z'
5 'x, -z, y'
6 'x, -y, -z'
7 'x, z, -y'
8 'z, y, -x'
9 '-x, y, -z'
10 '-z, y, x'
11 'z, x, y'
12 'y, z, x'
13 '-y, -z, x'
14 'z, -x, -y'
15 '-y, z, -x'
16 '-z, -x, y'
17 '-z, x, -y'
18 'y, -z, -x'
19 'y, x, -z'
20 '-y, -x, -z'
21 '-x, z, y'
22 '-x, -z, -y'
23 'z, -y, x'
24 '-z, -y, -x'
25 'x+1/2, y+1/2, z+1/2'
26 '-y+1/2, x+1/2, z+1/2'
27 '-x+1/2, -y+1/2, z+1/2'
28 'y+1/2, -x+1/2, z+1/2'
29 'x+1/2, -z+1/2, y+1/2'
30 'x+1/2, -y+1/2, -z+1/2'
31 'x+1/2, z+1/2, -y+1/2'
32 'z+1/2, y+1/2, -x+1/2'
33 '-x+1/2, y+1/2, -z+1/2'
34 '-z+1/2, y+1/2, x+1/2'
35 'z+1/2, x+1/2, y+1/2'
36 'y+1/2, z+1/2, x+1/2'
37 '-y+1/2, -z+1/2, x+1/2'
38 'z+1/2, -x+1/2, -y+1/2'
39 '-y+1/2, z+1/2, -x+1/2'
40 '-z+1/2, -x+1/2, y+1/2'
41 '-z+1/2, x+1/2, -y+1/2'
42 'y+1/2, -z+1/2, -x+1/2'
43 'y+1/2, x+1/2, -z+1/2'
44 '-y+1/2, -x+1/2, -z+1/2'
45 '-x+1/2, z+1/2, y+1/2'
46 '-x+1/2, -z+1/2, -y+1/2'
47 'z+1/2, -y+1/2, x+1/2'
48 '-z+1/2, -y+1/2, -x+1/2'

loop_
_atom_site_label
_atom_site_type_symbol
_atom_site_fract_x
_atom_site_fract_y
_atom_site_fract_z
_atom_site_U_iso_or_equiv
_atom_site_adp_type
_atom_site_occupancy
_atom_site_calc_flag
_atom_site_site_symmetry_order
_atom_site_refinement_flags_posn
_atom_site_refinement_flags_adp
_atom_site_refinement_flags_occupancy
Tb2 Tb 0.15470(4) 0.5000 0.15470(4) 0.0208(4) Uani 1 d 2 S T P
O1AA O 0.3321(6) 0.500(2) 0.1050(7) 0.0279(19) Uani 1 d 1 . . .
H1AA H 0.3635 0.5012 0.1635 0.033 Uiso 1 d 1 R . .
C0AA C 0.2500 0.2500 0.2500 0.013(4) Uani 1 d 6 S T P
O1 O 0.2500 0.3227(7) 0.1773(7) 0.023(3) Uani 1 d 2 S T P
O0AA O 0.5000 0.5000 0.291(2) 0.0434(18) Uani 0.66 d 4 S TU P
H0AA H 0.5532 0.4674 0.3206 0.052 Uiso 0.17 d 1 R . .

loop_
_atom_site_aniso_label
_atom_site_aniso_U_11
_atom_site_aniso_U_22
_atom_site_aniso_U_33
_atom_site_aniso_U_23
_atom_site_aniso_U_13
_atom_site_aniso_U_12
Tb2 0.0212(4) 0.0199(5) 0.0212(4) -0.0006(12) 0.0017(3) 0.0006(12)
O1AA 0.025(4) 0.028(4) 0.031(4) 0.010(15) -0.007(4) 0.010(16)
C0AA 0.013(4) 0.013(4) 0.013(4) -0.005(5) -0.005(5) -0.005(5)
O1 0.019(7) 0.025(5) 0.025(5) 0.013(7) 0.001(4) 0.001(4)
O0AA 0.0435(17) 0.0435(17) 0.043(2) 0.000 0.000 0.000

loop_
_atom_type_symbol
_atom_type_description
_atom_type_scat_dispersion_real
_atom_type_scat_dispersion_imag
_atom_type_scat_source
C C 0.0033 0.0016 'International Tables Vol C Tables 4.2.6.8 and 6.1.1.4'
H H 0.0000 0.0000 'International Tables Vol C Tables 4.2.6.8 and 6.1.1.4'
O O 0.0106 0.0060 'International Tables Vol C Tables 4.2.6.8 and 6.1.1.4'
Tb Tb -0.1723 4.1537 'International Tables Vol C Tables 4.2.6.8 and 6.1.1.4'

loop_
_geom_angle_atom_site_label_1
_geom_angle_atom_site_label_2
_geom_angle_atom_site_label_3
_geom_angle
_geom_angle_site_symmetry_1
_geom_angle_site_symmetry_3
Tb2 Tb2 Tb2 64.44(2) 41 40_554
Tb2 Tb2 Tb2 114.593(16) 41 39
Tb2 Tb2 Tb2 169.97(4) 40_554 39
Tb2 Tb2 Tb2 64.44(2) 39 42_455
Tb2 Tb2 Tb2 169.97(4) 41 42_455
Tb2 Tb2 Tb2 114.593(16) 40_554 42_455
O1AA Tb2 Tb2 39.1(6) 23_565 42_455
O1AA Tb2 Tb2 106.3(3) 46 42_455
O1AA Tb2 Tb2 39.0(6) 23_565 39
O1AA Tb2 Tb2 39.1(6) . 41
O1AA Tb2 Tb2 38.3(2) 46 40_554
O1AA Tb2 Tb2 133.7(5) 23_565 41
O1AA Tb2 Tb2 79.2(4) 45_554 40_554
O1AA Tb2 Tb2 151.5(2) 46 39
O1AA Tb2 Tb2 79.2(3) 39 42_455
O1AA Tb2 Tb2 133.7(5) . 42_455
O1AA Tb2 Tb2 79.2(3) 46 41
O1AA Tb2 Tb2 38.3(2) 45_554 41
O1AA Tb2 Tb2 151.5(2) 39 40_554
O1AA Tb2 Tb2 39.0(6) . 40_554
O1AA Tb2 Tb2 38.3(2) 42_455 42_455
O1AA Tb2 Tb2 106.3(3) 39 41
O1AA Tb2 Tb2 106.3(4) 45_554 39
O1AA Tb2 Tb2 79.2(4) 42_455 39
O1AA Tb2 Tb2 38.3(2) 39 39
O1AA Tb2 Tb2 133.7(6) . 39
O1AA Tb2 Tb2 151.5(2) 45_554 42_455
O1AA Tb2 Tb2 133.7(6) 23_565 40_554
O1AA Tb2 Tb2 106.3(4) 42_455 40_554
O1AA Tb2 Tb2 151.5(2) 42_455 41
O1AA Tb2 O1AA 144.5(4) . 39
O1AA Tb2 O1AA 68.1(3) 39 42_455
O1AA Tb2 O1AA 68.1(3) 46 45_554
O1AA Tb2 O1AA 144.5(3) 23_565 45_554
O1AA Tb2 O1AA 73.1(6) . 46
O1AA Tb2 O1AA 78.6(4) 39 45_554
O1AA Tb2 O1AA 78.6(4) 46 42_455
O1AA Tb2 O1AA 73.1(4) 23_565 42_455
O1AA Tb2 O1AA 73.1(6) 23_565 39
O1AA Tb2 O1AA 73.1(4) . 45_554
O1AA Tb2 O1AA 115.5(6) 45_554 42_455
O1AA Tb2 O1AA 121.3(4) 23_565 .
O1AA Tb2 O1AA 115.5(6) 39 46
O1AA Tb2 O1AA 144.5(3) . 42_455
O1AA Tb2 O1AA 144.5(4) 23_565 46
O1AA Tb2 O1 65.0(7) 23_565 39
O1AA Tb2 O1 91.1(7) 23_565 .
O1AA Tb2 O1 150.6(4) 46 39
O1AA Tb2 O1 123.3(5) 45_554 .
O1AA Tb2 O1 83.7(5) 45_554 39
O1AA Tb2 O1 150.6(4) 39 .
O1AA Tb2 O1 91.1(7) . 39
O1AA Tb2 O1 64.4(4) 46 .
O1AA Tb2 O1 64.4(4) 39 39
O1AA Tb2 O1 123.3(5) 42_455 39
O1AA Tb2 O1 65.0(7) . .
O1AA Tb2 O1 83.7(5) 42_455 .
O1 Tb2 Tb2 44.3(2) . 40_554
O1 Tb2 Tb2 130.1(2) 39 40_554
O1 Tb2 Tb2 102.55(18) . 41
O1 Tb2 Tb2 73.2(2) 39 41
O1 Tb2 Tb2 44.3(2) 39 39
O1 Tb2 Tb2 73.2(2) . 42_455
O1 Tb2 Tb2 102.55(18) 39 42_455
O1 Tb2 Tb2 130.1(2) . 39
O1 Tb2 O1 131.39(14) 39 .
Tb2 O1AA Tb2 102.6(7) . 41
Tb2 O1AA Tb2 111.2(3) 40_554 41
Tb2 O1AA Tb2 102.7(8) . 40_554
O1 C0AA O1 120.002(1) 11 12
O1 C0AA O1 120.0 11 .
O1 C0AA O1 119.999(1) 12 .
Tb2 O1 Tb2 91.5(4) . 40_554
C0AA O1 Tb2 134.3(2) . .
C0AA O1 Tb2 134.3(2) . 40_554

loop_
_geom_bond_atom_site_label_1
_geom_bond_atom_site_label_2
_geom_bond_distance
_geom_bond_site_symmetry_2
Tb2 Tb2 3.65311(16) 41
Tb2 Tb2 3.65314(16) 42_455
Tb2 Tb2 3.65314(16) 39
Tb2 Tb2 3.65311(16) 40_554
Tb2 O1AA 2.36(2) 45_554
Tb2 O1AA 2.36(3) 46
Tb2 O1AA 2.319(8) 23_565
Tb2 O1AA 2.36(3) 39
Tb2 O1AA 2.36(2) 42_455
Tb2 O1AA 2.319(8) .
Tb2 O1 2.550(9) .
Tb2 O1 2.550(9) 39
O1AA Tb2 2.36(2) 41
O1AA Tb2 2.36(3) 40_554
C0AA O1 1.294(13) 11
C0AA O1 1.294(13) .
C0AA O1 1.294(13) 12
O1 Tb2 2.550(9) 40_554
